data_2220064
loop_
_publ_author_name
'Zhang, Bing-Xiang'

_publ_section_title
;
 Benzyl <i>N</i>'-benzhydrylidenehydrazinecarbodithioate
;
_journal_coeditor_code BG2222
_journal_issue 12
_journal_name_full 'Acta Crystallographica Section E'
_journal_page_first o2477
_journal_paper_doi 10.1107/S1600536808039408
_journal_volume 64
_journal_year 2008
_chemical_formula_iupac 'C21 H18 N2 S2'
_chemical_formula_moiety 'C21 H18 N2 S2'
_chemical_formula_sum 'C21 H18 N2 S2'
_chemical_formula_weight 362.49
_chemical_name_systematic
;
Benzyl N'-benzhydrylidenehydrazinecarbodithioate
;
_space_group_IT_number 14
_symmetry_cell_setting monoclinic
_symmetry_space_group_name_Hall '-P 2ybc'
_symmetry_space_group_name_H-M 'P 1 21/c 1'
_atom_sites_solution_hydrogens geom
_atom_sites_solution_primary direct
_atom_sites_solution_secondary difmap
_cell_angle_alpha 90.00
_cell_angle_beta 103.9240(10)
_cell_angle_gamma 90.00
_cell_formula_units_Z 4
_cell_length_a 20.2903(14)
_cell_length_b 9.0951(6)
_cell_length_c 10.5818(7)
_cell_measurement_reflns_used 1615
_cell_measurement_temperature 295(2)
_cell_measurement_theta_max 22.74
_cell_measurement_theta_min 2.99
_cell_volume 1895.4(2)
_computing_cell_refinement 'APEX2 (Bruker, 2005)'
_computing_data_collection 'APEX2 (Bruker, 2005)'
_computing_data_reduction 'SAINT (Bruker, 2005)'
_computing_molecular_graphics 'SHELXTL (Sheldrick, 2008)'
_computing_publication_material 'SHELXTL (Sheldrick, 2008'
_computing_structure_refinement 'SHELXL97 (Sheldrick, 2008)'
_computing_structure_solution 'SHELXS97 (Sheldrick, 2008)'
_diffrn_ambient_temperature 295(2)
_diffrn_measured_fraction_theta_full 1.000
_diffrn_measured_fraction_theta_max 1.000
_diffrn_measurement_device_type 'Bruker APEX2 CCD area-detector'
_diffrn_measurement_method '\f and \w'
_diffrn_radiation_monochromator graphite
_diffrn_radiation_source 'fine-focus sealed tube'
_diffrn_radiation_type MoK\a
_diffrn_radiation_wavelength 0.71073
_diffrn_reflns_av_R_equivalents 0.0390
_diffrn_reflns_av_sigmaI/netI 0.0458
_diffrn_reflns_limit_h_max 24
_diffrn_reflns_limit_h_min -24
_diffrn_reflns_limit_k_max 10
_diffrn_reflns_limit_k_min -10
_diffrn_reflns_limit_l_max 12
_diffrn_reflns_limit_l_min -11
_diffrn_reflns_number 9776
_diffrn_reflns_theta_full 25.05
_diffrn_reflns_theta_max 25.05
_diffrn_reflns_theta_min 2.07
_exptl_absorpt_coefficient_mu 0.286
_exptl_absorpt_correction_T_max 0.9830
_exptl_absorpt_correction_T_min 0.9665
_exptl_absorpt_correction_type multi-scan
_exptl_absorpt_process_details '(SADABS; Bruker, 2005)'
_exptl_crystal_colour yellow
_exptl_crystal_density_diffrn 1.270
_exptl_crystal_density_method 'not measured'
_exptl_crystal_description block
_exptl_crystal_F_000 760
_exptl_crystal_size_max 0.12
_exptl_crystal_size_mid 0.10
_exptl_crystal_size_min 0.06
_refine_diff_density_max 0.220
_refine_diff_density_min -0.226
_refine_ls_extinction_method none
_refine_ls_goodness_of_fit_ref 1.046
_refine_ls_hydrogen_treatment constr
_refine_ls_matrix_type full
_refine_ls_number_parameters 214
_refine_ls_number_reflns 3363
_refine_ls_number_restraints 0
_refine_ls_restrained_S_all 1.070
_refine_ls_R_factor_all 0.0800
_refine_ls_R_factor_gt 0.0471
_refine_ls_shift/su_max 0.001
_refine_ls_shift/su_mean 0.000
_refine_ls_structure_factor_coef Fsqd
_refine_ls_weighting_details 'calc w=1/[\s^2^(Fo^2^)+(0.0462P)^2^+0.2919P] where P=(Fo^2^+2Fc^2^)/3'
_refine_ls_weighting_scheme calc
_refine_ls_wR_factor_gt 0.1014
_refine_ls_wR_factor_ref 0.1161
_reflns_number_gt 2191
_reflns_number_total 3363
_reflns_threshold_expression I>2\s(I)
_cod_data_source_file bg2222.cif
_cod_data_source_block I
_cod_original_sg_symbol_H-M 'P 21/c '
_cod_database_code 2220064
_cod_database_fobs_code 2220064

loop_
_symmetry_equiv_pos_as_xyz
'x, y, z'
'-x, y+1/2, -z+1/2'
'-x, -y, -z'
'x, -y-1/2, z-1/2'

loop_
_atom_site_type_symbol
_atom_site_label
_atom_site_fract_x
_atom_site_fract_y
_atom_site_fract_z
_atom_site_U_iso_or_equiv
_atom_site_adp_type
_atom_site_calc_flag
_atom_site_refinement_flags
_atom_site_occupancy
S S1 0.29194(4) 0.73862(8) 0.23650(8) 0.0593(2) Uani d . 1
S S2 0.15831(4) 0.59677(8) 0.10325(8) 0.0636(3) Uani d . 1
N N1 0.17341(11) 0.8548(2) 0.2139(2) 0.0539(6) Uani d . 1
H H1 0.1299 0.8630 0.1909 0.065 Uiso calc R 1
N N2 0.21181(11) 0.9673(2) 0.2809(2) 0.0508(6) Uani d . 1
C C1 0.39011(8) 0.5783(2) 0.1752(2) 0.0578(8) Uani d GD 1
C C2 0.41212(13) 0.6495(2) 0.0766(2) 0.0836(10) Uani d GD 1
H H2 0.3807 0.6909 0.0070 0.100 Uiso calc R 1
C C3 0.48112(15) 0.6589(3) 0.0820(3) 0.1024(13) Uani d GD 1
H H3 0.4958 0.7065 0.0160 0.123 Uiso calc R 1
C C4 0.52811(9) 0.5971(3) 0.1861(3) 0.1042(14) Uani d GD 1
H H4 0.5743 0.6034 0.1897 0.125 Uiso calc R 1
C C5 0.50611(11) 0.5259(3) 0.2847(3) 0.1084(14) Uani d GD 1
H H5 0.5376 0.4845 0.3543 0.130 Uiso calc R 1
C C6 0.43711(12) 0.5165(3) 0.2793(2) 0.0868(11) Uani d GD 1
H H6 0.4224 0.4689 0.3452 0.104 Uiso calc R 1
C C7 0.31560(14) 0.5689(3) 0.1698(4) 0.0709(9) Uani d . 1
H H7A 0.3065 0.4857 0.2204 0.085 Uiso calc R 1
H H7B 0.2898 0.5566 0.0805 0.085 Uiso calc R 1
C C8 0.20349(13) 0.7318(3) 0.1840(2) 0.0475(7) Uani d . 1
C C9 0.18138(13) 1.0901(3) 0.2909(2) 0.0450(6) Uani d . 1
C C10 0.22361(13) 1.2075(3) 0.3651(2) 0.0449(6) Uani d . 1
C C11 0.29263(14) 1.1870(3) 0.4165(3) 0.0603(8) Uani d . 1
H H11 0.3129 1.0997 0.4000 0.072 Uiso calc R 1
C C12 0.33158(15) 1.2931(3) 0.4912(3) 0.0714(9) Uani d . 1
H H12 0.3777 1.2770 0.5256 0.086 Uiso calc R 1
C C13 0.30214(17) 1.4240(3) 0.5153(3) 0.0718(9) Uani d . 1
H H13 0.3284 1.4959 0.5664 0.086 Uiso calc R 1
C C14 0.23479(16) 1.4474(3) 0.4641(3) 0.0664(8) Uani d . 1
H H14 0.2153 1.5362 0.4792 0.080 Uiso calc R 1
C C15 0.19518(15) 1.3404(3) 0.3898(3) 0.0554(7) Uani d . 1
H H15 0.1491 1.3574 0.3559 0.067 Uiso calc R 1
C C16 0.10755(13) 1.1135(3) 0.2328(2) 0.0437(6) Uani d . 1
C C17 0.05888(14) 1.0439(3) 0.2829(3) 0.0564(7) Uani d . 1
H H17 0.0723 0.9829 0.3550 0.068 Uiso calc R 1
C C18 -0.00925(15) 1.0638(3) 0.2275(3) 0.0653(8) Uani d . 1
H H18 -0.0414 1.0176 0.2634 0.078 Uiso calc R 1
C C19 -0.02962(16) 1.1503(3) 0.1210(3) 0.0664(9) Uani d . 1
H H19 -0.0757 1.1632 0.0839 0.080 Uiso calc R 1
C C20 0.01760(16) 1.2191(3) 0.0678(3) 0.0670(8) Uani d . 1
H H20 0.0035 1.2776 -0.0058 0.080 Uiso calc R 1
C C21 0.08623(15) 1.2016(3) 0.1237(3) 0.0569(7) Uani d . 1
H H21 0.1181 1.2491 0.0880 0.068 Uiso calc R 1

loop_
_atom_site_aniso_label
_atom_site_aniso_U_11
_atom_site_aniso_U_22
_atom_site_aniso_U_33
_atom_site_aniso_U_12
_atom_site_aniso_U_13
_atom_site_aniso_U_23
S1 0.0445(4) 0.0491(4) 0.0788(6) 0.0040(3) 0.0042(4) -0.0127(4)
S2 0.0521(5) 0.0564(5) 0.0746(6) -0.0006(4) 0.0000(4) -0.0137(4)
N1 0.0414(13) 0.0488(13) 0.0692(16) 0.0060(11) 0.0091(12) -0.0080(12)
N2 0.0458(14) 0.0466(13) 0.0590(15) 0.0028(11) 0.0109(11) -0.0066(12)
C1 0.0502(18) 0.0447(16) 0.075(2) 0.0061(14) 0.0092(16) -0.0101(16)
C2 0.079(3) 0.085(2) 0.083(3) 0.004(2) 0.012(2) 0.005(2)
C3 0.092(3) 0.112(3) 0.113(3) -0.017(3) 0.043(3) -0.008(3)
C4 0.056(2) 0.103(3) 0.157(4) -0.003(2) 0.032(3) -0.015(3)
C5 0.055(2) 0.116(3) 0.142(4) 0.008(2) 0.000(2) 0.022(3)
C6 0.057(2) 0.096(3) 0.105(3) 0.004(2) 0.013(2) 0.022(2)
C7 0.0489(18) 0.0562(18) 0.106(3) 0.0071(15) 0.0148(17) -0.0217(19)
C8 0.0460(16) 0.0449(15) 0.0490(16) 0.0064(13) 0.0061(13) 0.0026(13)
C9 0.0434(15) 0.0456(15) 0.0471(16) 0.0044(13) 0.0131(13) 0.0009(13)
C10 0.0455(16) 0.0438(14) 0.0474(16) -0.0001(13) 0.0149(13) 0.0013(13)
C11 0.0478(18) 0.0486(16) 0.085(2) -0.0010(14) 0.0170(16) -0.0034(17)
C12 0.0443(18) 0.069(2) 0.096(3) -0.0064(16) 0.0091(17) -0.006(2)
C13 0.068(2) 0.066(2) 0.081(2) -0.0139(18) 0.0166(19) -0.0177(18)
C14 0.065(2) 0.0560(18) 0.078(2) 0.0044(16) 0.0167(18) -0.0150(17)
C15 0.0504(17) 0.0555(17) 0.0610(19) 0.0064(14) 0.0148(15) -0.0089(15)
C16 0.0435(16) 0.0386(14) 0.0478(16) 0.0057(12) 0.0087(13) -0.0025(13)
C17 0.0494(18) 0.0600(18) 0.0606(18) 0.0050(14) 0.0145(15) 0.0111(15)
C18 0.0477(19) 0.075(2) 0.074(2) -0.0001(16) 0.0154(16) 0.0044(19)
C19 0.0477(19) 0.065(2) 0.078(2) 0.0080(16) -0.0017(17) -0.0048(18)
C20 0.067(2) 0.066(2) 0.060(2) 0.0142(17) -0.0012(17) 0.0090(17)
C21 0.0591(19) 0.0528(16) 0.0591(18) 0.0061(15) 0.0148(15) 0.0070(15)

loop_
_atom_type_symbol
_atom_type_description
_atom_type_scat_dispersion_real
_atom_type_scat_dispersion_imag
_atom_type_scat_source
C C 0.0033 0.0016 'International Tables Vol C Tables 4.2.6.8 and 6.1.1.4'
H H 0.0000 0.0000 'International Tables Vol C Tables 4.2.6.8 and 6.1.1.4'
N N 0.0061 0.0033 'International Tables Vol C Tables 4.2.6.8 and 6.1.1.4'
S S 0.1246 0.1234 'International Tables Vol C Tables 4.2.6.8 and 6.1.1.4'

loop_
_geom_angle_atom_site_label_1
_geom_angle_atom_site_label_2
_geom_angle_atom_site_label_3
_geom_angle
C8 S1 C7 101.19(13)
C8 N1 N2 120.4(2)
C8 N1 H1 119.8
N2 N1 H1 119.8
C9 N2 N1 117.6(2)
C2 C1 C6 120.0
C2 C1 C7 120.0(2)
C6 C1 C7 120.0(2)
C3 C2 C1 120.0
C3 C2 H2 120.0
C1 C2 H2 120.0
C2 C3 C4 120.0
C2 C3 H3 120.0
C4 C3 H3 120.0
C5 C4 C3 120.0
C5 C4 H4 120.0
C3 C4 H4 120.0
C4 C5 C6 120.0
C4 C5 H5 120.0
C6 C5 H5 120.0
C5 C6 C1 120.0
C5 C6 H6 120.0
C1 C6 H6 120.0
C1 C7 S1 107.18(18)
C1 C7 H7A 110.3
S1 C7 H7A 110.3
C1 C7 H7B 110.3
S1 C7 H7B 110.3
H7A C7 H7B 108.5
N1 C8 S2 121.0(2)
N1 C8 S1 112.58(19)
S2 C8 S1 126.42(15)
N2 C9 C10 116.3(2)
N2 C9 C16 122.8(2)
C10 C9 C16 120.9(2)
C11 C10 C15 117.9(3)
C11 C10 C9 121.0(2)
C15 C10 C9 121.1(2)
C12 C11 C10 121.3(3)
C12 C11 H11 119.4
C10 C11 H11 119.4
C11 C12 C13 119.8(3)
C11 C12 H12 120.1
C13 C12 H12 120.1
C14 C13 C12 119.9(3)
C14 C13 H13 120.0
C12 C13 H13 120.0
C13 C14 C15 120.5(3)
C13 C14 H14 119.7
C15 C14 H14 119.7
C14 C15 C10 120.6(3)
C14 C15 H15 119.7
C10 C15 H15 119.7
C17 C16 C21 118.4(3)
C17 C16 C9 121.1(2)
C21 C16 C9 120.5(2)
C18 C17 C16 120.9(3)
C18 C17 H17 119.5
C16 C17 H17 119.5
C19 C18 C17 120.2(3)
C19 C18 H18 119.9
C17 C18 H18 119.9
C18 C19 C20 120.1(3)
C18 C19 H19 119.9
C20 C19 H19 119.9
C19 C20 C21 120.1(3)
C19 C20 H20 119.9
C21 C20 H20 119.9
C20 C21 C16 120.2(3)
C20 C21 H21 119.9
C16 C21 H21 119.9

loop_
_geom_bond_atom_site_label_1
_geom_bond_atom_site_label_2
_geom_bond_distance
S1 C8 1.747(3)
S1 C7 1.810(3)
S2 C8 1.643(3)
N1 C8 1.348(3)
N1 N2 1.375(3)
N1 H1 0.8600
N2 C9 1.293(3)
C1 C2 1.3900
C1 C6 1.3900
C1 C7 1.501(3)
C2 C3 1.3900
C2 H2 0.9300
C3 C4 1.3900
C3 H3 0.9300
C4 C5 1.3900
C4 H4 0.9300
C5 C6 1.3900
C5 H5 0.9300
C6 H6 0.9300
C7 H7A 0.9700
C7 H7B 0.9700
C9 C10 1.472(3)
C9 C16 1.491(3)
C10 C11 1.388(4)
C10 C15 1.391(3)
C11 C12 1.371(4)
C11 H11 0.9300
C12 C13 1.383(4)
C12 H12 0.9300
C13 C14 1.360(4)
C13 H13 0.9300
C14 C15 1.381(4)
C14 H14 0.9300
C15 H15 0.9300
C16 C17 1.381(4)
C16 C21 1.386(3)
C17 C18 1.377(4)
C17 H17 0.9300
C18 C19 1.355(4)
C18 H18 0.9300
C19 C20 1.373(4)
C19 H19 0.9300
C20 C21 1.385(4)
C20 H20 0.9300
C21 H21 0.9300

loop_
_geom_torsion_atom_site_label_1
_geom_torsion_atom_site_label_2
_geom_torsion_atom_site_label_3
_geom_torsion_atom_site_label_4
_geom_torsion
C8 N1 N2 C9 170.5(2)
C6 C1 C2 C3 0.0
C7 C1 C2 C3 179.7(2)
C1 C2 C3 C4 0.0
C2 C3 C4 C5 0.0
C3 C4 C5 C6 0.0
C4 C5 C6 C1 0.0
C2 C1 C6 C5 0.0
C7 C1 C6 C5 -179.7(2)
C2 C1 C7 S1 -83.8(2)
C6 C1 C7 S1 95.8(2)
C8 S1 C7 C1 164.8(2)
N2 N1 C8 S2 -179.69(18)
N2 N1 C8 S1 -1.2(3)
C7 S1 C8 N1 -175.2(2)
C7 S1 C8 S2 3.2(2)
N1 N2 C9 C10 179.0(2)
N1 N2 C9 C16 -0.3(4)
N2 C9 C10 C11 2.3(4)
C16 C9 C10 C11 -178.4(2)
N2 C9 C10 C15 -175.4(2)
C16 C9 C10 C15 3.9(4)
C15 C10 C11 C12 1.1(4)
C9 C10 C11 C12 -176.6(3)
C10 C11 C12 C13 -0.7(5)
C11 C12 C13 C14 -0.4(5)
C12 C13 C14 C15 1.0(5)
C13 C14 C15 C10 -0.6(5)
C11 C10 C15 C14 -0.5(4)
C9 C10 C15 C14 177.3(2)
N2 C9 C16 C17 70.2(3)
C10 C9 C16 C17 -109.1(3)
N2 C9 C16 C21 -107.4(3)
C10 C9 C16 C21 73.4(3)
C21 C16 C17 C18 -1.2(4)
C9 C16 C17 C18 -178.8(3)
C16 C17 C18 C19 1.1(4)
C17 C18 C19 C20 -0.1(5)
C18 C19 C20 C21 -0.7(4)
C19 C20 C21 C16 0.6(4)
C17 C16 C21 C20 0.3(4)
C9 C16 C21 C20 178.0(2)

loop_
_cod_related_entry_id
_cod_related_entry_database
_cod_related_entry_code
1 ChemSpider 24741262
